data_1561333
loop_
_publ_author_name
'Lampkin, John D.'
'Powell, Anthony V.'
'Chippindale, Ann M.'

_publ_section_title
;
 Solvothermal synthesis of a new 3-D mixed-metal sulfide framework,
 (H1.33tren)[In2.67Sb1.33S8]&#x00B7;tren
;
_journal_name_full 'Journal of Solid State Chemistry'
_journal_page_first 44
_journal_page_last 49
_journal_paper_doi 10.1016/j.jssc.2016.08.007
_journal_volume 243
_journal_year 2016
_chemical_absolute_configuration .
_chemical_formula_moiety 'In2.67 S8 Sb1.33'
_chemical_formula_sum 'In2.67 S8 Sb1.33'
_chemical_formula_weight 725.025
_space_group_IT_number 122
_space_group_name_Hall 'I -4 2bw'
_space_group_name_H-M_alt 'I -4 2 d'
_symmetry_cell_setting tetragonal
_symmetry_space_group_name_Hall 'I -4 2bw'
_symmetry_space_group_name_H-M 'I -4 2 d'
_atom_sites_solution_primary direct
_cell_angle_alpha 90
_cell_angle_beta 90
_cell_angle_gamma 90
_cell_formula_units_Z 4
_cell_length_a 12.6248(5)
_cell_length_b 12.6248(5)
_cell_length_c 19.4387(18)
_cell_measurement_reflns_used 1044
_cell_measurement_temperature 150
_cell_measurement_theta_max 29.135
_cell_measurement_theta_min 3.098
_cell_volume 3098.2(3)
_computing_cell_refinement 'CrysAlis, (Oxford Diffraction, 2002)'
_computing_data_collection 'Gemini, (Oxford Diffraction, 2006)'
_computing_data_reduction 'CrysAlis, (Oxford Diffraction, 2002)'
_computing_molecular_graphics 'CAMERON (Watkin et al., 1996)'
_computing_publication_material 'CRYSTALS (Betteridge et al., 2003)'
_computing_structure_refinement 'CRYSTALS (Betteridge et al., 2003)'
_computing_structure_solution 'SIR92 (Altomare et al., 1994)'
_diffrn_ambient_temperature 150
_diffrn_measured_fraction_theta_full 0.988
_diffrn_measured_fraction_theta_max 0.895
_diffrn_measurement_device Area
_diffrn_measurement_device_type 'Oxford Diffraction Gemini'
_diffrn_measurement_method \w/2\q
_diffrn_radiation_monochromator graphite
_diffrn_radiation_type 'Mo K\a'
_diffrn_radiation_wavelength 0.71073
_diffrn_reflns_av_R_equivalents 0.028
_diffrn_reflns_limit_h_max 12
_diffrn_reflns_limit_h_min 0
_diffrn_reflns_limit_k_max 17
_diffrn_reflns_limit_k_min 0
_diffrn_reflns_limit_l_max 24
_diffrn_reflns_limit_l_min 0
_diffrn_reflns_number 1044
_diffrn_reflns_theta_full 25.056
_diffrn_reflns_theta_max 29.135
_diffrn_reflns_theta_min 3.098
_diffrn_standards_interval_count .
_diffrn_standards_interval_time .
_diffrn_standards_number .
_exptl_absorpt_coefficient_mu 3.627
_exptl_absorpt_correction_T_max 0.71
_exptl_absorpt_correction_T_min 0.69
_exptl_absorpt_correction_type multi-scan
_exptl_absorpt_process_details 'CrysAlis, (Oxford Diffraction, 2002)'
_exptl_crystal_colour yellow
_exptl_crystal_density_diffrn 1.554
_exptl_crystal_density_method 'not measured'
_exptl_crystal_description block
_exptl_crystal_F_000 1307.660
_exptl_crystal_size_max 0.103
_exptl_crystal_size_mid 0.102
_exptl_crystal_size_min 0.087
_refine_diff_density_max 1.37
_refine_diff_density_min -0.71
_refine_ls_abs_structure_details 'Flack (1983), 0 Friedel-pairs'
_refine_ls_abs_structure_Flack -0.16(3)
_refine_ls_extinction_method None
_refine_ls_goodness_of_fit_ref 0.9974
_refine_ls_hydrogen_treatment noref
_refine_ls_matrix_type full
_refine_ls_number_parameters 29
_refine_ls_number_reflns 828
_refine_ls_number_restraints 0
_refine_ls_R_factor_all 0.0608
_refine_ls_R_factor_gt 0.0547
_refine_ls_shift/su_max 0.0055399
_refine_ls_shift/su_mean 0.0015489
_refine_ls_structure_factor_coef F
_refine_ls_weighting_details
;
 Method, part 1, Chebychev polynomial, (Watkin, 1994, Prince, 1982) 
 [weight] = 1.0/[A~0~*T~0~(x)+A~1~*T~1~(x) ... +A~n-1~]*T~n-1~(x)] 
 where A~i~ are the Chebychev coefficients listed below and x= Fcalc/Fmax 
 Method = Robust Weighting (Prince, 1982) 
 W = [weight] * [1-(deltaF/6*sigmaF)^2^]^2^ 
 A~i~ are: 
 5.73 -0.914 4.27 
;
_refine_ls_weighting_scheme calc
_refine_ls_wR_factor_all 0.0604
_refine_ls_wR_factor_gt 0.0565
_refine_ls_wR_factor_ref 0.0552
_reflns_limit_h_max 12
_reflns_limit_h_min 0
_reflns_limit_k_max 17
_reflns_limit_k_min 0
_reflns_limit_l_max 24
_reflns_limit_l_min 0
_reflns_number_gt 897
_reflns_number_total 1044
_reflns_threshold_expression I>2.0\s(I)
_oxford_diffrn_Wilson_B_factor 0.00
_oxford_diffrn_Wilson_scale 0.00
_oxford_refine_ls_r_factor_ref 0.0519
_oxford_refine_ls_scale 0.611(3)
_oxford_reflns_number_all 1039
_oxford_reflns_threshold_expression_ref I>3.0\s(I)
_cod_data_source_file JSSC-2016-243-44.cif
_cod_data_source_block 1
_cod_original_sg_symbol_H-M 'I -4 2 d '
_cod_database_code 1561333

loop_
_symmetry_equiv_pos_as_xyz
x,y,z
x+1/2,y+1/2,z+1/2
y,-x,-z
y+1/2,-x+1/2,-z+1/2
-x,-y,z
-x+1/2,-y+1/2,z+1/2
-y,x,-z
-y+1/2,x+1/2,-z+1/2
-x+1/2,y,-z+3/4
-x+1,y+1/2,-z+5/4
-y+1/2,-x,z+3/4
-y+1,-x+1/2,z+5/4
x+1/2,-y,-z+3/4
x+1,-y+1/2,-z+5/4
y+1/2,x,z+3/4
y+1,x+1/2,z+5/4

loop_
_atom_site_label
_atom_site_type_symbol
_atom_site_fract_x
_atom_site_fract_y
_atom_site_fract_z
_atom_site_U_iso_or_equiv
_atom_site_occupancy
_atom_site_adp_type
_atom_site_refinement_flags_posn
_atom_site_refinement_flags_adp
_atom_site_refinement_flags_occupancy
_atom_site_disorder_assembly
_atom_site_disorder_group
_atom_site_attached_hydrogens
In1 In 0.90968(6) 0.62082(6) 0.67954(5) 0.0663 0.6675 Uani . . . . . .
S1 S 0.7767(3) 0.5220(3) 0.7453(2) 0.0834 1.0000 Uani . . . . . .
S3 S 0.7947(3) 0.7500 0.6250 0.0951 1.0000 Uani S T . . . .
S2 S 1.0000 0.5000 0.6060(3) 0.0937 1.0000 Uani S T . . . .
Sb1 Sb 0.90968(6) 0.62082(6) 0.67954(5) 0.0663 0.3325 Uani . . . . . .

loop_
_atom_site_aniso_label
_atom_site_aniso_U_11
_atom_site_aniso_U_22
_atom_site_aniso_U_33
_atom_site_aniso_U_23
_atom_site_aniso_U_13
_atom_site_aniso_U_12
In1 0.0488(4) 0.0586(4) 0.0916(6) -0.0009(4) -0.0140(4) 0.0047(3)
S1 0.0621(18) 0.0716(19) 0.116(3) 0.0113(19) -0.0099(18) 0.0027(13)
S3 0.047(2) 0.098(4) 0.141(5) 0.071(4) 0.0000 0.0000
S2 0.100(4) 0.108(4) 0.073(3) 0.0000 0.0000 0.011(4)
Sb1 0.0488(4) 0.0586(4) 0.0916(6) -0.0009(4) -0.0140(4) 0.0047(3)

loop_
_atom_type_symbol
_atom_type_scat_dispersion_real
_atom_type_scat_dispersion_imag
_atom_type_scat_Cromer_Mann_a1
_atom_type_scat_Cromer_Mann_b1
_atom_type_scat_Cromer_Mann_a2
_atom_type_scat_Cromer_Mann_b2
_atom_type_scat_Cromer_Mann_a3
_atom_type_scat_Cromer_Mann_b3
_atom_type_scat_Cromer_Mann_a4
_atom_type_scat_Cromer_Mann_b4
_atom_type_scat_Cromer_Mann_c
_atom_type_scat_source
C 0.0033 0.0016 2.3100 20.8439 1.0200 10.2075 1.5886 0.5687 0.8650 51.6512 0.2156 'International Tables Vol C 4.2.6.8 and 6.1.1.4'
H 0.0000 0.0000 0.4930 10.5109 0.3229 26.1257 0.1402 3.1424 0.0408 57.7998 0.0030 'International Tables Vol C 4.2.6.8 and 6.1.1.4'
N 0.0061 0.0033 12.2126 0.0057 3.1322 9.8933 2.0125 28.9975 1.1663 0.5826 -11.5290 'International Tables Vol C 4.2.6.8 and 6.1.1.4'
S 0.1246 0.1234 6.9053 1.4679 5.2034 22.2151 1.4379 0.2536 1.5863 56.1720 0.8669 'International Tables Vol C 4.2.6.8 and 6.1.1.4'
Sb -0.5866 1.5461 19.6418 5.3034 19.0455 0.4607 5.0371 27.9074 2.6827 75.2825 4.5909 'International Tables Vol C 4.2.6.8 and 6.1.1.4'
In -0.7276 1.3100 19.1624 0.5476 18.5596 6.3776 4.2948 25.8499 2.0396 92.8029 4.9391 'International Tables Vol C 4.2.6.8 and 6.1.1.4'
Co 0.3494 0.9721 12.2841 4.2791 7.3409 0.2784 4.0034 13.5359 2.3488 71.1692 1.0118 'International Tables Vol C 4.2.6.8 and 6.1.1.4'

loop_
_geom_angle_atom_site_label_1
_geom_angle_site_symmetry_1
_geom_angle_atom_site_label_2
_geom_angle_site_symmetry_2
_geom_angle_atom_site_label_3
_geom_angle_site_symmetry_3
_geom_angle
_geom_angle_publ_flag
S1 4_566 In1 . S1 . 111.08(7) yes
S1 4_566 In1 . S3 . 104.83(10) yes
S1 . In1 . S3 . 99.22(11) yes
S1 4_566 In1 . S2 . 115.20(10) yes
S1 . In1 . S2 . 108.35(11) yes
S3 . In1 . S2 . 117.03(11) yes
Sb1 8_646 S1 . In1 . 104.36(13) yes
In1 . S1 . In1 8_646 104.36(13) yes
Sb1 8_646 S1 . Sb1 . 104.36(13) yes
In1 8_646 S1 . Sb1 . 104.36(13) yes
Sb1 14_465 S3 . In1 . 106.52(16) yes
In1 . S3 . In1 14_465 106.52(16) yes
Sb1 14_465 S3 . Sb1 . 106.52(16) yes
In1 14_465 S3 . Sb1 . 106.52(16) yes
Sb1 5_765 S2 . In1 . 106.2(2) yes
In1 . S2 . In1 5_765 106.2(2) yes
Sb1 5_765 S2 . Sb1 . 106.2(2) yes
In1 5_765 S2 . Sb1 . 106.2(2) yes
S1 . Sb1 . S3 . 99.22(11) yes
S1 . Sb1 . S1 4_566 111.07(7) yes
S3 . Sb1 . S1 4_566 104.83(10) yes
S1 . Sb1 . S2 . 108.35(11) yes
S3 . Sb1 . S2 . 117.03(11) yes
S1 4_566 Sb1 . S2 . 115.20(10) yes

loop_
_geom_bond_atom_site_label_1
_geom_bond_site_symmetry_1
_geom_bond_atom_site_label_2
_geom_bond_site_symmetry_2
_geom_bond_distance
_geom_bond_publ_flag
In1 . S1 4_566 2.412(4) yes
In1 . S1 . 2.451(4) yes
In1 . S3 . 2.427(3) yes
In1 . S2 . 2.382(3) yes
S1 . Sb1 8_646 2.412(4) yes
S1 . Sb1 . 2.451(4) yes
S3 . Sb1 14_465 2.427(3) yes
S3 . Sb1 . 2.427(3) yes
S2 . Sb1 5_765 2.382(3) yes
S2 . Sb1 . 2.382(3) yes
